data_9011516
loop_
_publ_author_name
'Alkemper, J.'
'Fuess, H.'

_publ_section_title
;
 The crystal structures of NaMgPO~4~, Na~2~CaMg(PO~4~)~2~ and 
Na~18~Ca~13~Mg~5~(PO~4~)~18~:
 new examples for glaserite related structures
;
_journal_issue 5
_journal_name_full 'Zeitschrift f"ur Kristallographie'
_journal_page_first 282
_journal_page_last 287
_journal_paper_doi 10.1524/zkri.1998.213.5.282
_journal_volume 213
_journal_year 1998
_chemical_formula_structural Na18Ca13Mg5(PO4)18
_chemical_formula_sum 'Ca13 Mg5 Na18 O72 P18'
_space_group_IT_number 166
_symmetry_space_group_name_Hall '-R 3 2"'
_symmetry_space_group_name_H-M 'R -3 m :H'
_cell_angle_alpha 90
_cell_angle_beta 90
_cell_angle_gamma 120
_cell_length_a 15.811
_cell_length_b 15.811
_cell_length_c 21.499
_cell_formula_units_Z 3
_cell_volume 4654.441
_database_code_amcsd 0011080
_exptl_crystal_density_diffrn 2.960
_cod_original_sg_symbol_H-M 'R -3 m'
_cod_original_formula_sum 'Ca13 Na18 Mg5 P18 O72'
_cod_database_code 9011516
_amcsd_formula_title Na18Ca13Mg5(PO4)18

loop_
_space_group_symop_operation_xyz
x,y,z
2/3+x,1/3+y,1/3+z
1/3+x,2/3+y,2/3+z
x,x-y,z
2/3+x,1/3+x-y,1/3+z
1/3+x,2/3+x-y,2/3+z
y,x,-z
2/3+y,1/3+x,1/3-z
1/3+y,2/3+x,2/3-z
-x+y,y,z
2/3-x+y,1/3+y,1/3+z
1/3-x+y,2/3+y,2/3+z
-x,-x+y,-z
2/3-x,1/3-x+y,1/3-z
1/3-x,2/3-x+y,2/3-z
-y,-x,z
2/3-y,1/3-x,1/3+z
1/3-y,2/3-x,2/3+z
x-y,-y,-z
2/3+x-y,1/3-y,1/3-z
1/3+x-y,2/3-y,2/3-z
y,-x+y,-z
2/3+y,1/3-x+y,1/3-z
1/3+y,2/3-x+y,2/3-z
-x+y,-x,z
2/3-x+y,1/3-x,1/3+z
1/3-x+y,2/3-x,2/3+z
-x,-y,-z
2/3-x,1/3-y,1/3-z
1/3-x,2/3-y,2/3-z
-y,x-y,z
2/3-y,1/3+x-y,1/3+z
1/3-y,2/3+x-y,2/3+z
x-y,x,-z
2/3+x-y,1/3+x,1/3-z
1/3+x-y,2/3+x,2/3-z

loop_
_atom_site_aniso_label
_atom_site_aniso_U_11
_atom_site_aniso_U_22
_atom_site_aniso_U_33
_atom_site_aniso_U_12
_atom_site_aniso_U_13
_atom_site_aniso_U_23
Ca1 0.06300 0.06300 0.00700 0.03200 0.00000 0.00000
Ca2 0.01900 0.02300 0.01700 0.01200 0.00400 0.00900
Na3 0.01900 0.02700 0.02100 0.01400 0.00700 0.01500
Ca3 0.01900 0.02700 0.02100 0.01400 0.00700 0.01500
Na4 0.01900 0.01900 0.01400 0.00400 -0.00200 0.00200
Ca4 0.01900 0.01900 0.01400 0.00400 -0.00200 0.00200
Na5 0.02700 0.02700 0.02000 0.01400 0.00200 -0.00200
Na6 0.04300 0.04300 0.05600 0.02700 0.00300 -0.00300
Ca6 0.03200 0.03200 0.07000 0.01600 -0.00200 0.00200
Mgl 0.01200 0.01200 0.01200 0.00600 0.00000 0.00000
Mg2 0.01000 0.01000 0.00800 0.00500 0.00000 0.00000
Mg3 0.01100 0.01100 0.01500 0.00600 0.00000 0.00000
P1 0.00900 0.00900 0.01300 0.00600 0.00000 0.00000
O1 0.02300 0.02300 0.01500 0.01900 -0.00100 0.00100
O2 0.02900 0.02900 0.02100 0.01800 0.00500 -0.00500
O3 0.02200 0.02100 0.02900 0.01500 0.00200 -0.00500
P2 0.01200 0.01200 0.01700 0.00500 0.00200 -0.00200
O4 0.03400 0.03400 0.01900 0.01300 -0.00400 0.00400
O5 0.02500 0.02500 0.03600 0.01600 -0.00300 0.00300
O6 0.03900 0.01600 0.03700 0.01100 -0.01600 -0.01000
P3 0.01400 0.01400 0.01200 0.00600 0.00100 -0.00100
O7 0.04000 0.04000 0.01800 0.03100 0.00300 -0.00300
O8 0.16500 0.16500 0.01500 0.13300 -0.00100 0.00100
O9A 0.07600 0.01800 0.02600 0.02100 0.02700 0.00500
O9B 0.05000 0.01500 0.04400 0.01400 0.02400 0.00100

loop_
_atom_site_label
_atom_site_fract_x
_atom_site_fract_y
_atom_site_fract_z
_atom_site_occupancy
Ca1 0.00000 0.00000 0.00000 1.00000
Ca2 0.30910 0.00000 0.00000 1.00000
Na3 0.31920 0.00000 0.50000 0.75000
Ca3 0.31920 0.00000 0.50000 0.25000
Na4 0.21570 -0.21570 0.26540 0.40000
Ca4 0.21570 -0.21570 0.26540 0.60000
Na5 0.10730 -0.10730 0.10520 1.00000
Na6 0.21630 -0.21630 -0.11930 0.85000
Ca6 0.22110 -0.22110 -0.04620 0.15000
Mgl 0.00000 0.00000 0.36050 1.00000
Mg2 0.00000 0.00000 0.50000 1.00000
Mg3 0.00000 0.00000 0.16090 1.00000
P1 0.22170 -0.22170 0.09910 1.00000
O1 0.27790 -0.27790 0.10190 1.00000
O2 0.19830 -0.19830 0.16400 1.00000
O3 0.28770 0.41170 0.06670 1.00000
P2 0.11100 -0.11100 -0.07240 1.00000
O4 0.12050 -0.12050 0.00260 1.00000
O5 0.05640 -0.05640 -0.08620 1.00000
O6 0.26820 0.21380 0.10020 1.00000
P3 0.43290 -0.43290 -0.07090 1.00000
O7 0.39720 -0.39720 -0.01570 1.00000
O8 0.40340 -0.40340 -0.13010 1.00000
O9A 0.58490 0.53080 0.04740 0.30000
O9B 0.62240 0.54500 0.07600 0.70000

loop_
_cod_related_entry_id
_cod_related_entry_database
_cod_related_entry_code
1 AMCSD 0011080
